data_2242891
loop_
_publ_author_name
'Harlow, Richard L.'
'Oliver, Allen G.'
'Baker, Jonathan M.'
'Marshall, William J.'
'Sammes, Michael P.'

_publ_section_title
;
 Comparison of the C---H&#x00B7;&#x00B7;&#x00B7;O bonding in two
 crystalline phases of 1,4-dithiane 1,1,4,4-tetraoxide
;
_journal_coeditor_code JJ2210
_journal_issue 5
_journal_name_full 'Acta Crystallographica Section E'
_journal_page_first 576
_journal_page_last 579
_journal_paper_doi 10.1107/S2056989019004407
_journal_volume 75
_journal_year 2019
_chemical_formula_moiety 'C4 H8 O4 S2'
_chemical_formula_sum 'C4 H8 O4 S2'
_chemical_formula_weight 184.22
_chemical_name_systematic
;
1,4-Dithiane 1,1,4,4-tetraoxide
;
_space_group_crystal_system monoclinic
_space_group_IT_number 14
_space_group_name_Hall '-P 2yn'
_space_group_name_H-M_alt 'P 1 21/n 1'
_symmetry_space_group_name_Hall '-P 2yn'
_symmetry_space_group_name_H-M 'P 1 21/n 1'
_atom_sites_solution_hydrogens difmap
_atom_sites_solution_primary dual
_atom_sites_solution_secondary difmap
_audit_creation_method
;
Olex2 1.2
(compiled May 18 2018 14:05:52 for OlexSys, GUI svn.r5506)
;
_cell_angle_alpha 90
_cell_angle_beta 91.138(2)
_cell_angle_gamma 90
_cell_formula_units_Z 2
_cell_length_a 7.1308(5)
_cell_length_b 5.7245(4)
_cell_length_c 8.3760(6)
_cell_measurement_reflns_used 4318
_cell_measurement_temperature 150(2)
_cell_measurement_theta_max 3.82
_cell_measurement_theta_min 29.06
_cell_volume 341.84(4)
_computing_cell_refinement
;
SAINT (Bruker, 2016)
;
_computing_data_collection
;
APEX3 (Bruker, 2016)
;
_computing_data_reduction
;
SAINT (Bruker, 2016)
;
_computing_molecular_graphics
;
<i>OLEX2</i> (Dolomanov <i>et al.</i>,  2009), Crystalmaker (Palmer,
2014)
;
_computing_publication_material
;
<i>OLEX2</i> (Dolomanov <i>et al.</i>,  2009)
;
_computing_structure_refinement
;
ShelXL (Sheldrick, 2015)
;
_computing_structure_solution
;
<i>OLEX2</i> (Dolomanov <i>et al.</i>,  2009)
;
_diffrn_ambient_temperature 150.15
_diffrn_detector_area_resol_mean 10.34
_diffrn_measured_fraction_theta_full 1.000
_diffrn_measured_fraction_theta_max 0.997
_diffrn_measurement_device_type 'Bruker D8 Photon-2'
_diffrn_measurement_method '\f and \w scans'
_diffrn_radiation_type synchrotron
_diffrn_radiation_wavelength 0.7288
_diffrn_reflns_av_R_equivalents 0.0363
_diffrn_reflns_av_unetI/netI 0.0180
_diffrn_reflns_limit_h_max 10
_diffrn_reflns_limit_h_min -10
_diffrn_reflns_limit_k_max 8
_diffrn_reflns_limit_k_min -8
_diffrn_reflns_limit_l_max 11
_diffrn_reflns_limit_l_min -11
_diffrn_reflns_number 14904
_diffrn_reflns_theta_full 25.930
_diffrn_reflns_theta_max 31.378
_diffrn_reflns_theta_min 3.811
_diffrn_source synchrotron
_exptl_absorpt_coefficient_mu 0.776
_exptl_absorpt_correction_T_max 0.8623
_exptl_absorpt_correction_T_min 0.8108
_exptl_absorpt_correction_type multi-scan
_exptl_absorpt_process_details
;
(SADABS; Krause <i>et al.</i>,  2015)
;
_exptl_crystal_colour colorless
_exptl_crystal_density_diffrn 1.790
_exptl_crystal_description tablet
_exptl_crystal_F_000 192
_exptl_crystal_size_max 0.044
_exptl_crystal_size_mid 0.030
_exptl_crystal_size_min 0.016
_refine_diff_density_max 0.385
_refine_diff_density_min -0.444
_refine_ls_extinction_method none
_refine_ls_goodness_of_fit_ref 1.111
_refine_ls_hydrogen_treatment refall
_refine_ls_matrix_type full
_refine_ls_number_parameters 62
_refine_ls_number_reflns 1041
_refine_ls_number_restraints 0
_refine_ls_restrained_S_all 1.111
_refine_ls_R_factor_all 0.0325
_refine_ls_R_factor_gt 0.0281
_refine_ls_shift/su_max 0.001
_refine_ls_shift/su_mean 0.000
_refine_ls_structure_factor_coef Fsqd
_refine_ls_weighting_details 'w=1/[\s^2^(Fo^2^)+(0.0197P)^2^+0.3362P] where P=(Fo^2^+2Fc^2^)/3'
_refine_ls_weighting_scheme calc
_refine_ls_wR_factor_gt 0.0623
_refine_ls_wR_factor_ref 0.0648
_reflns_number_gt 957
_reflns_number_total 1041
_reflns_threshold_expression 'I > 2\s(I)'
_cod_data_source_file jj2210sup1.cif
_cod_data_source_block 14-disulphone-phase2
_cod_database_code 2242891
_shelx_space_group_comment
;
The symmetry employed for this shelxl refinement is uniquely defined
by the following loop, which should always be used as a source of
symmetry information in preference to the above space-group names.
They are only intended as comments.
;
_shelx_estimated_absorpt_t_min 0.945
_shelx_estimated_absorpt_t_max 0.979

loop_
_space_group_symop_operation_xyz
'x, y, z'
'-x+1/2, y+1/2, -z+1/2'
'-x, -y, -z'
'x-1/2, -y-1/2, z-1/2'

loop_
_atom_site_type_symbol
_atom_site_label
_atom_site_fract_x
_atom_site_fract_y
_atom_site_fract_z
_atom_site_U_iso_or_equiv
_atom_site_adp_type
_atom_site_calc_flag
_atom_site_occupancy
S S1 0.19891(5) 0.14315(6) 0.54564(4) 0.01294(10) Uani d 1
O O1 0.35411(15) 0.14742(19) 0.65934(13) 0.0194(2) Uani d 1
O O2 0.19584(15) 0.31562(19) 0.41982(12) 0.0186(2) Uani d 1
C C1 0.1857(2) -0.1390(2) 0.45787(17) 0.0149(3) Uani d 1
C C2 -0.0137(2) 0.1639(3) 0.65211(17) 0.0147(3) Uani d 1
H H1A 0.186(3) -0.247(4) 0.541(2) 0.024(5) Uiso d 1
H H1B 0.299(3) -0.156(3) 0.401(2) 0.020(5) Uiso d 1
H H2A -0.006(3) 0.049(3) 0.734(2) 0.016(4) Uiso d 1
H H2B -0.008(3) 0.314(4) 0.696(2) 0.024(5) Uiso d 1

loop_
_atom_site_aniso_label
_atom_site_aniso_U_11
_atom_site_aniso_U_22
_atom_site_aniso_U_33
_atom_site_aniso_U_12
_atom_site_aniso_U_13
_atom_site_aniso_U_23
S1 0.01212(16) 0.01260(16) 0.01412(17) -0.00078(11) 0.00029(11) -0.00062(12)
O1 0.0153(5) 0.0218(5) 0.0208(5) -0.0010(4) -0.0042(4) -0.0031(4)
O2 0.0209(5) 0.0156(5) 0.0194(5) -0.0018(4) 0.0024(4) 0.0038(4)
C1 0.0135(6) 0.0134(6) 0.0177(6) 0.0010(5) 0.0011(5) -0.0018(5)
C2 0.0146(6) 0.0157(6) 0.0137(6) -0.0002(5) 0.0013(5) -0.0022(5)

loop_
_atom_type_symbol
_atom_type_description
_atom_type_scat_dispersion_real
_atom_type_scat_dispersion_imag
_atom_type_scat_source
C C 0.0037 0.0017 'International Tables Vol C Tables 4.2.6.8 and 6.1.1.4'
H H 0.0000 0.0000 'International Tables Vol C Tables 4.2.6.8 and 6.1.1.4'
O O 0.0123 0.0065 'International Tables Vol C Tables 4.2.6.8 and 6.1.1.4'
S S 0.1293 0.1308 'International Tables Vol C Tables 4.2.6.8 and 6.1.1.4'

loop_
_geom_angle_atom_site_label_1
_geom_angle_atom_site_label_2
_geom_angle_atom_site_label_3
_geom_angle_site_symmetry_1
_geom_angle
O1 S1 C1 . 108.75(7)
O1 S1 C2 . 108.51(7)
O2 S1 O1 . 118.00(7)
O2 S1 C1 . 108.65(7)
O2 S1 C2 . 108.65(7)
C1 S1 C2 . 103.29(7)
S1 C1 H1A . 107.1(13)
S1 C1 H1B . 105.4(12)
C2 C1 S1 3_556 111.72(10)
C2 C1 H1A 3_556 112.1(12)
C2 C1 H1B 3_556 111.5(11)
H1A C1 H1B . 108.6(16)
S1 C2 H2A . 106.2(11)
S1 C2 H2B . 103.3(12)
C1 C2 S1 3_556 111.98(10)
C1 C2 H2A 3_556 113.8(11)
C1 C2 H2B 3_556 110.6(12)
H2A C2 H2B . 110.4(16)

loop_
_geom_bond_atom_site_label_1
_geom_bond_atom_site_label_2
_geom_bond_site_symmetry_2
_geom_bond_distance
S1 O1 . 1.4459(11)
S1 O2 . 1.4439(11)
S1 C1 . 1.7762(14)
S1 C2 . 1.7778(14)
C1 C2 3_556 1.5265(19)
C1 H1A . 0.93(2)
C1 H1B . 0.95(2)
C2 H2A . 0.952(19)
C2 H2B . 0.94(2)

_cod_database_fobs_code 2242891
